data_2016063
loop_
_publ_author_name
'G. Y. S. K. Swamy'
'B. Sridhar'
'K. Ravikumar'
'Harihara Krishnan'

_publ_section_title
;
 The 1:1 inclusion compounds zolmitriptan--benzene and
 zolmitriptan--phenol
;
_journal_coeditor_code SF3041
_journal_issue 7
_journal_name_full 'Acta Crystallographica Section C'
_journal_page_first o437
_journal_page_last o440
_journal_paper_doi 10.1107/S0108270107026790
_journal_volume 63
_journal_year 2007
_chemical_formula_iupac 'C16 H21 N3 O2, C6 H6 O'
_chemical_formula_moiety 'C16 H21 N3 O2, C6 H6 O'
_chemical_formula_sum 'C22 H27 N3 O3'
_chemical_formula_weight 381.47
_chemical_name_systematic
;
(<i>S</i>)-4-{3-[2-(dimethylamino)ethyl]-1<i>H</i>-indol-5-
ylmethyl}oxazolidin-2-one phenol solvate
;
_space_group_IT_number 4
_symmetry_cell_setting monoclinic
_symmetry_space_group_name_Hall 'P 2yb'
_symmetry_space_group_name_H-M 'P 1 21 1'
_atom_sites_solution_hydrogens geom
_atom_sites_solution_primary direct
_atom_sites_solution_secondary difmap
_cell_angle_alpha 90.00
_cell_angle_beta 91.399(2)
_cell_angle_gamma 90.00
_cell_formula_units_Z 4
_cell_length_a 8.7618(13)
_cell_length_b 19.506(3)
_cell_length_c 12.1767(18)
_cell_measurement_reflns_used 9402
_cell_measurement_temperature 293(2)
_cell_measurement_theta_max 27.725
_cell_measurement_theta_min 2.551
_cell_volume 2080.5(5)
_computing_cell_refinement 'SAINT (Bruker, 2001)'
_computing_data_collection 'SMART (Bruker, 2001)'
_computing_data_reduction SAINT
_computing_molecular_graphics
;
ORTEP3 (Farrugia, 1997) and PLATON (Spek, 2003)
;
_computing_publication_material 'SHELXL97 and PARST (Nardelli, 1995)'
_computing_structure_refinement 'SHELXL97 (Sheldrick, 1997)'
_computing_structure_solution 'SHELXS97 (Sheldrick, 1997)'
_diffrn_ambient_temperature 293(2)
_diffrn_measured_fraction_theta_full 0.999
_diffrn_measured_fraction_theta_max 0.999
_diffrn_measurement_device 'Bruker SMART APEX'
_diffrn_measurement_device_type 'Bruker SMART APEX CCD area-detector'
_diffrn_measurement_method \w
_diffrn_radiation_monochromator graphite
_diffrn_radiation_source 'fine-focus sealed tube'
_diffrn_radiation_type MoK\a
_diffrn_radiation_wavelength 0.71073
_diffrn_reflns_av_R_equivalents 0.0359
_diffrn_reflns_av_sigmaI/netI 0.0266
_diffrn_reflns_limit_h_max 10
_diffrn_reflns_limit_h_min -10
_diffrn_reflns_limit_k_max 23
_diffrn_reflns_limit_k_min -23
_diffrn_reflns_limit_l_max 14
_diffrn_reflns_limit_l_min -14
_diffrn_reflns_number 19466
_diffrn_reflns_theta_full 25.00
_diffrn_reflns_theta_max 25.00
_diffrn_reflns_theta_min 1.67
_diffrn_standards_number 0
_exptl_absorpt_coefficient_mu 0.082
_exptl_absorpt_correction_type none
_exptl_crystal_colour Colourless
_exptl_crystal_density_diffrn 1.218
_exptl_crystal_density_method 'not measured'
_exptl_crystal_description prism
_exptl_crystal_F_000 816
_exptl_crystal_size_max 0.22
_exptl_crystal_size_mid 0.18
_exptl_crystal_size_min 0.16
_refine_diff_density_max 0.230
_refine_diff_density_min -0.168
_refine_ls_extinction_method none
_refine_ls_goodness_of_fit_ref 1.187
_refine_ls_hydrogen_treatment mixed
_refine_ls_matrix_type full
_refine_ls_number_parameters 530
_refine_ls_number_reflns 3780
_refine_ls_number_restraints 0
_refine_ls_restrained_S_all 1.187
_refine_ls_R_factor_all 0.0505
_refine_ls_R_factor_gt 0.0472
_refine_ls_shift/su_max 0.000
_refine_ls_shift/su_mean 0.000
_refine_ls_structure_factor_coef Fsqd
_refine_ls_weighting_details 'calc w=1/[\s^2^(Fo^2^)+(0.0829P)^2^+0.257P] where P=(Fo^2^+2Fc^2^)/3'
_refine_ls_weighting_scheme calc
_refine_ls_wR_factor_gt 0.1332
_refine_ls_wR_factor_ref 0.1366
_reflns_number_gt 3521
_reflns_number_total 3780
_reflns_threshold_expression I>2\s(I)
_cod_data_source_file sf3041.cif
_cod_data_source_block II
_cod_original_sg_symbol_H-M 'P 21'
_cod_database_code 2016063
_cod_database_fobs_code 2016063

loop_
_symmetry_equiv_pos_as_xyz
'x, y, z'
'-x, y+1/2, -z'

loop_
_atom_site_type_symbol
_atom_site_label
_atom_site_fract_x
_atom_site_fract_y
_atom_site_fract_z
_atom_site_U_iso_or_equiv
_atom_site_adp_type
_atom_site_calc_flag
_atom_site_refinement_flags
_atom_site_occupancy
C C1A 0.0667(4) 0.85185(18) 1.0309(3) 0.0466(7) Uani d . 1
H H1A -0.0063 0.8294 1.0717 0.056 Uiso calc R 1
C C1B 0.5595(4) 1.01868(18) 0.4661(3) 0.0493(8) Uani d . 1
H H1D 0.4831 1.0410 0.4255 0.059 Uiso calc R 1
C C2A 0.0615(4) 0.92011(17) 1.0021(3) 0.0431(7) Uani d . 1
C C2B 0.5549(4) 0.95126(17) 0.4978(3) 0.0439(7) Uani d . 1
C C3A 0.1966(3) 0.93233(16) 0.9404(3) 0.0387(7) Uani d . 1
C C3B 0.6963(4) 0.93904(16) 0.5581(3) 0.0393(7) Uani d . 1
C C4A 0.2546(3) 0.99029(16) 0.8885(3) 0.0412(7) Uani d . 1
H H4A 0.2040 1.0320 0.8939 0.049 Uiso calc R 1
C C4B 0.7561(3) 0.88108(16) 0.6115(3) 0.0407(7) Uani d . 1
H H4D 0.7028 0.8399 0.6094 0.049 Uiso calc R 1
C C5A 0.3881(4) 0.98585(18) 0.8288(3) 0.0441(7) Uani d . 1
C C5B 0.8956(4) 0.88561(17) 0.6674(3) 0.0421(7) Uani d . 1
C C6A 0.4642(4) 0.9224(2) 0.8240(3) 0.0515(8) Uani d . 1
H H6A 0.5529 0.9194 0.7838 0.062 Uiso calc R 1
C C6B 0.9761(4) 0.94829(19) 0.6674(3) 0.0524(8) Uani d . 1
H H6D 1.0700 0.9509 0.7044 0.063 Uiso calc R 1
C C7A 0.4129(4) 0.86466(18) 0.8762(3) 0.0479(8) Uani d . 1
H H7A 0.4664 0.8236 0.8731 0.057 Uiso calc R 1
C C7B 0.9201(4) 1.00561(18) 0.6143(3) 0.0521(8) Uani d . 1
H H7D 0.9750 1.0464 0.6147 0.063 Uiso calc R 1
C C8A 0.2763(4) 0.86987(16) 0.9345(3) 0.0405(7) Uani d . 1
C C8B 0.7783(4) 1.00080(17) 0.5596(3) 0.0428(7) Uani d . 1
C C9A -0.0567(4) 0.97266(19) 1.0273(4) 0.0547(9) Uani d . 1
H H9A -0.0839 0.9972 0.9604 0.066 Uiso calc R 1
H H9B -0.0131 1.0055 1.0790 0.066 Uiso calc R 1
C C9B 0.4344(4) 0.8987(2) 0.4779(4) 0.0589(10) Uani d . 1
H H9D 0.4064 0.8793 0.5480 0.071 Uiso calc R 1
H H9E 0.4764 0.8620 0.4342 0.071 Uiso calc R 1
C C10A -0.2002(4) 0.94285(17) 1.0751(3) 0.0437(7) Uani d . 1
H H10A -0.2457 0.9111 1.0225 0.052 Uiso calc R 1
H H10B -0.1726 0.9171 1.1408 0.052 Uiso calc R 1
C C10B 0.2911(4) 0.92560(18) 0.4199(3) 0.0454(7) Uani d . 1
H H10D 0.2439 0.9595 0.4664 0.054 Uiso calc R 1
H H10E 0.3198 0.9483 0.3526 0.054 Uiso calc R 1
C C11A -0.4536(4) 0.9613(2) 1.1369(4) 0.0640(10) Uani d . 1
H H11A -0.4315 0.9324 1.1990 0.096 Uiso calc R 1
H H11B -0.4942 0.9341 1.0773 0.096 Uiso calc R 1
H H11C -0.5273 0.9954 1.1567 0.096 Uiso calc R 1
C C11B 0.0370(4) 0.9042(2) 0.3530(4) 0.0622(10) Uani d . 1
H H11D 0.0559 0.9289 0.2864 0.093 Uiso calc R 1
H H11E 0.0008 0.9354 0.4075 0.093 Uiso calc R 1
H H11F -0.0386 0.8695 0.3388 0.093 Uiso calc R 1
C C12A -0.2576(5) 1.0397(2) 1.1928(4) 0.0650(11) Uani d . 1
H H12A -0.2300 1.0122 1.2556 0.097 Uiso calc R 1
H H12B -0.3360 1.0715 1.2121 0.097 Uiso calc R 1
H H12C -0.1697 1.0644 1.1689 0.097 Uiso calc R 1
C C12B 0.2342(5) 0.8254(2) 0.3093(3) 0.0639(10) Uani d . 1
H H12D 0.2648 0.8512 0.2464 0.096 Uiso calc R 1
H H12E 0.1543 0.7941 0.2879 0.096 Uiso calc R 1
H H12F 0.3200 0.8001 0.3384 0.096 Uiso calc R 1
C C13A 0.4443(4) 1.0485(2) 0.7684(3) 0.0508(8) Uani d . 1
H H13A 0.3747 1.0861 0.7813 0.061 Uiso calc R 1
H H13B 0.4410 1.0388 0.6902 0.061 Uiso calc R 1
C C13B 0.9572(4) 0.82348(19) 0.7282(3) 0.0487(8) Uani d . 1
H H13D 0.8829 0.7868 0.7212 0.058 Uiso calc R 1
H H13E 0.9677 0.8348 0.8056 0.058 Uiso calc R 1
C C14A 0.6050(4) 1.07125(19) 0.8011(3) 0.0472(8) Uani d . 1
H H14A 0.6793 1.0360 0.7816 0.057 Uiso calc R 1
C C14B 1.1098(4) 0.79737(18) 0.6889(3) 0.0452(7) Uani d . 1
H H14D 1.1899 0.8311 0.7056 0.054 Uiso calc R 1
C C15A 0.6449(5) 1.1397(2) 0.7469(3) 0.0594(10) Uani d . 1
H H15A 0.7369 1.1353 0.7048 0.071 Uiso calc R 1
H H15B 0.5623 1.1547 0.6982 0.071 Uiso calc R 1
C C15B 1.1535(5) 0.7272(2) 0.7406(3) 0.0597(10) Uani d . 1
H H15D 1.2528 0.7297 0.7774 0.072 Uiso calc R 1
H H15E 1.0785 0.7132 0.7935 0.072 Uiso calc R 1
C C16A 0.6575(4) 1.15411(19) 0.9320(3) 0.0506(8) Uani d . 1
C C16B 1.1330(4) 0.71385(19) 0.5553(3) 0.0463(8) Uani d . 1
N N1A 0.1952(3) 0.82185(15) 0.9906(2) 0.0472(6) Uani d . 1
N N1B 0.6936(3) 1.04863(16) 0.5032(3) 0.0502(7) Uani d . 1
N N2A -0.3146(3) 0.99488(15) 1.1032(2) 0.0460(6) Uani d . 1
N N2B 0.1789(3) 0.87200(15) 0.3930(2) 0.0446(6) Uani d . 1
N N3A 0.6217(4) 1.08869(16) 0.9149(3) 0.0533(7) Uani d . 1
N N3B 1.1100(4) 0.78010(16) 0.5736(3) 0.0493(7) Uani d . 1
O O1A 0.6677(3) 1.18744(14) 0.8353(2) 0.0632(7) Uani d . 1
O O1B 1.1564(3) 0.68024(13) 0.6507(2) 0.0578(6) Uani d . 1
O O2A 0.6812(4) 1.18399(15) 1.0185(2) 0.0699(8) Uani d . 1
O O2B 1.1336(3) 0.68342(14) 0.4678(2) 0.0613(7) Uani d . 1
H H1BN 0.729(4) 1.088(2) 0.495(3) 0.045(10) Uiso d . 1
H H3AN 0.619(4) 1.064(2) 0.971(3) 0.041(9) Uiso d . 1
H H3BN 1.116(4) 0.805(2) 0.523(3) 0.049(11) Uiso d . 1
H H5D 0.965(4) 0.718(6) 0.381(7) 0.18(4) Uiso d D 1
C C17A 0.6548(6) 0.6835(3) 0.5820(5) 0.0780(13) Uani d . 1
C C18A 0.5648(6) 0.6927(3) 0.6690(6) 0.0929(17) Uani d . 1
H H18A 0.4812 0.7219 0.6626 0.111 Uiso calc R 1
C C19A 0.5929(8) 0.6608(4) 0.7638(6) 0.1009(19) Uani d . 1
H H19A 0.5303 0.6693 0.8229 0.121 Uiso calc R 1
C C20A 0.7112(10) 0.6161(4) 0.7766(6) 0.116(3) Uani d . 1
H H20A 0.7276 0.5928 0.8424 0.140 Uiso calc R 1
C C21A 0.8080(7) 0.6061(3) 0.6877(7) 0.0985(18) Uani d . 1
H H21A 0.8915 0.5769 0.6952 0.118 Uiso calc R 1
C C22A 0.7799(6) 0.6390(3) 0.5906(5) 0.0838(16) Uani d . 1
H H22A 0.8427 0.6321 0.5311 0.101 Uiso calc R 1
O O3A 0.6220(5) 0.7193(3) 0.4878(4) 0.1084(13) Uani d D 1
H H3A 0.696(7) 0.699(4) 0.454(6) 0.15(3) Uiso d D 1
H H1AN 0.229(5) 0.779(3) 0.999(3) 0.059(11) Uiso d . 1
C C17B 0.8462(6) 0.7203(3) 0.2452(4) 0.0779(14) Uani d . 1
C C18B 0.9362(6) 0.6839(3) 0.1762(5) 0.0828(14) Uani d . 1
H H18D 1.0215 0.6604 0.2031 0.099 Uiso calc R 1
C C19B 0.8975(11) 0.6828(4) 0.0649(6) 0.118(3) Uani d . 1
H H19D 0.9560 0.6567 0.0178 0.141 Uiso calc R 1
C C20B 0.7751(14) 0.7191(5) 0.0226(7) 0.131(3) Uani d . 1
H H20D 0.7543 0.7213 -0.0525 0.157 Uiso calc R 1
C C21B 0.6877(10) 0.7509(5) 0.0944(7) 0.119(3) Uani d . 1
H H21D 0.5997 0.7724 0.0675 0.143 Uiso calc R 1
C C22B 0.7178(6) 0.7543(3) 0.2041(6) 0.0931(17) Uani d . 1
H H22D 0.6546 0.7787 0.2503 0.112 Uiso calc R 1
O O3B 0.8729(5) 0.7252(3) 0.3554(3) 0.1074(14) Uani d D 1

loop_
_atom_site_aniso_label
_atom_site_aniso_U_11
_atom_site_aniso_U_22
_atom_site_aniso_U_33
_atom_site_aniso_U_12
_atom_site_aniso_U_13
_atom_site_aniso_U_23
C1A 0.0513(18) 0.0367(17) 0.0520(18) -0.0027(14) 0.0037(14) 0.0036(14)
C1B 0.0497(18) 0.0390(17) 0.059(2) 0.0066(15) -0.0005(15) 0.0034(15)
C2A 0.0428(16) 0.0351(16) 0.0514(18) -0.0018(13) 0.0031(13) 0.0003(14)
C2B 0.0415(16) 0.0368(17) 0.0531(18) 0.0028(14) -0.0028(13) 0.0032(14)
C3A 0.0371(14) 0.0335(16) 0.0453(16) -0.0017(12) -0.0038(12) -0.0036(12)
C3B 0.0372(15) 0.0352(16) 0.0455(16) 0.0007(12) 0.0027(12) -0.0046(13)
C4A 0.0378(15) 0.0323(15) 0.0532(18) 0.0008(13) -0.0021(13) -0.0035(13)
C4B 0.0383(15) 0.0340(15) 0.0499(17) 0.0018(13) -0.0001(12) -0.0040(13)
C5A 0.0430(16) 0.0423(17) 0.0468(17) -0.0090(14) -0.0054(13) -0.0038(14)
C5B 0.0396(15) 0.0416(17) 0.0451(16) 0.0066(13) -0.0001(12) -0.0076(13)
C6A 0.0392(16) 0.056(2) 0.060(2) -0.0018(15) 0.0048(14) -0.0125(17)
C6B 0.0402(16) 0.0503(19) 0.066(2) 0.0039(15) -0.0094(15) -0.0126(17)
C7A 0.0413(16) 0.0401(17) 0.062(2) 0.0054(14) -0.0026(14) -0.0108(15)
C7B 0.0460(18) 0.0388(18) 0.071(2) -0.0076(14) -0.0007(16) -0.0113(16)
C8A 0.0397(15) 0.0337(16) 0.0477(17) 0.0005(12) -0.0064(12) -0.0040(13)
C8B 0.0420(16) 0.0350(16) 0.0515(18) 0.0009(13) 0.0051(13) -0.0048(14)
C9A 0.0502(19) 0.0365(17) 0.078(2) 0.0023(15) 0.0132(17) 0.0056(17)
C9B 0.052(2) 0.0397(19) 0.084(3) -0.0022(16) -0.0170(18) 0.0108(18)
C10A 0.0408(16) 0.0374(16) 0.0530(18) 0.0026(13) 0.0027(13) 0.0000(14)
C10B 0.0394(16) 0.0390(17) 0.0575(19) 0.0015(14) -0.0039(14) 0.0024(15)
C11A 0.0456(19) 0.071(3) 0.075(3) -0.0014(18) 0.0088(17) -0.001(2)
C11B 0.0446(18) 0.065(2) 0.076(3) 0.0008(17) -0.0137(17) 0.005(2)
C12A 0.060(2) 0.067(3) 0.068(2) 0.008(2) -0.0006(18) -0.022(2)
C12B 0.065(2) 0.067(3) 0.060(2) -0.005(2) 0.0022(18) -0.017(2)
C13A 0.0451(17) 0.056(2) 0.0510(18) -0.0103(16) -0.0011(14) 0.0045(16)
C13B 0.0494(18) 0.052(2) 0.0443(17) 0.0064(16) -0.0015(13) -0.0006(15)
C14A 0.0431(16) 0.0470(19) 0.0518(19) -0.0042(14) 0.0093(13) -0.0014(15)
C14B 0.0418(16) 0.0458(18) 0.0476(17) 0.0057(14) -0.0073(13) -0.0002(14)
C15A 0.060(2) 0.064(2) 0.054(2) -0.0215(19) 0.0047(17) 0.0057(18)
C15B 0.060(2) 0.069(3) 0.050(2) 0.0205(19) -0.0041(16) 0.0091(18)
C16A 0.055(2) 0.0455(19) 0.0516(19) -0.0083(16) 0.0026(15) -0.0003(16)
C16B 0.0413(17) 0.0418(18) 0.056(2) 0.0040(14) 0.0044(14) 0.0005(16)
N1A 0.0522(16) 0.0297(14) 0.0595(17) 0.0024(12) -0.0007(13) 0.0026(12)
N1B 0.0520(16) 0.0302(14) 0.0683(19) -0.0049(13) -0.0006(14) 0.0017(13)
N2A 0.0410(14) 0.0454(15) 0.0517(16) 0.0038(12) 0.0014(11) -0.0009(13)
N2B 0.0417(14) 0.0419(14) 0.0498(15) -0.0011(12) -0.0033(11) -0.0004(12)
N3A 0.0687(19) 0.0372(15) 0.0538(18) -0.0147(14) -0.0052(14) 0.0060(14)
N3B 0.0638(18) 0.0389(16) 0.0452(16) 0.0130(13) 0.0036(13) 0.0063(13)
O1A 0.0855(19) 0.0425(14) 0.0622(15) -0.0198(13) 0.0116(13) 0.0054(12)
O1B 0.0633(15) 0.0448(14) 0.0650(15) 0.0120(12) -0.0047(12) 0.0089(12)
O2A 0.100(2) 0.0470(15) 0.0622(16) -0.0200(16) 0.0032(14) -0.0077(13)
O2B 0.0745(17) 0.0497(14) 0.0600(15) 0.0085(13) 0.0062(12) -0.0078(13)
C17A 0.072(3) 0.071(3) 0.092(3) -0.022(3) 0.013(2) -0.017(3)
C18A 0.072(3) 0.094(4) 0.114(4) -0.030(3) 0.019(3) -0.027(4)
C19A 0.097(4) 0.108(5) 0.099(4) -0.033(4) 0.019(3) -0.024(4)
C20A 0.138(6) 0.110(5) 0.100(4) -0.065(5) -0.018(4) 0.004(4)
C21A 0.081(3) 0.076(3) 0.139(5) -0.024(3) -0.001(3) -0.003(4)
C22A 0.069(3) 0.074(3) 0.110(4) -0.024(3) 0.023(3) -0.020(3)
O3A 0.088(3) 0.113(4) 0.124(4) 0.010(3) 0.009(2) 0.001(3)
C17B 0.078(3) 0.085(3) 0.070(3) -0.027(3) -0.011(2) 0.019(3)
C18B 0.067(3) 0.079(3) 0.101(4) -0.018(3) -0.006(2) 0.012(3)
C19B 0.166(7) 0.095(5) 0.091(4) -0.051(5) 0.006(4) -0.014(4)
C20B 0.177(8) 0.120(6) 0.093(5) -0.069(6) -0.053(5) 0.012(5)
C21B 0.115(5) 0.120(6) 0.119(6) -0.051(5) -0.056(4) 0.051(5)
C22B 0.064(3) 0.090(4) 0.125(5) -0.014(3) -0.013(3) 0.028(3)
O3B 0.078(2) 0.166(4) 0.078(2) -0.006(3) -0.0009(18) 0.013(3)

loop_
_atom_type_symbol
_atom_type_description
_atom_type_scat_dispersion_real
_atom_type_scat_dispersion_imag
_atom_type_scat_source
C C 0.0033 0.0016 'International Tables Vol C Tables 4.2.6.8 and 6.1.1.4'
H H 0.0000 0.0000 'International Tables Vol C Tables 4.2.6.8 and 6.1.1.4'
N N 0.0061 0.0033 'International Tables Vol C Tables 4.2.6.8 and 6.1.1.4'
O O 0.0106 0.0060 'International Tables Vol C Tables 4.2.6.8 and 6.1.1.4'

loop_
_geom_angle_atom_site_label_1
_geom_angle_atom_site_label_2
_geom_angle_atom_site_label_3
_geom_angle
_geom_angle_publ_flag
N1A C1A C2A 110.2(3) ?
N1A C1A H1A 124.9 ?
C2A C1A H1A 124.9 ?
C2B C1B N1B 110.2(3) ?
C2B C1B H1D 124.9 ?
N1B C1B H1D 124.9 ?
C1A C2A C3A 105.7(3) ?
C1A C2A C9A 129.1(3) ?
C3A C2A C9A 125.3(3) ?
C1B C2B C3B 105.7(3) ?
C1B C2B C9B 129.9(3) ?
C3B C2B C9B 124.4(3) ?
C4A C3A C8A 119.4(3) ?
C4A C3A C2A 133.2(3) ?
C8A C3A C2A 107.4(3) ?
C4B C3B C8B 120.2(3) ?
C4B C3B C2B 132.5(3) ?
C8B C3B C2B 107.3(3) ?
C5A C4A C3A 120.3(3) ?
C5A C4A H4A 119.8 ?
C3A C4A H4A 119.8 ?
C5B C4B C3B 119.5(3) ?
C5B C4B H4D 120.3 ?
C3B C4B H4D 120.3 ?
C4A C5A C6A 118.7(3) ?
C4A C5A C13A 119.4(3) ?
C6A C5A C13A 121.9(3) ?
C4B C5B C6B 119.3(3) ?
C4B C5B C13B 119.2(3) ?
C6B C5B C13B 121.5(3) ?
C7A C6A C5A 122.7(3) ?
C7A C6A H6A 118.6 ?
C5A C6A H6A 118.6 ?
C7B C6B C5B 122.1(3) ?
C7B C6B H6D 119.0 ?
C5B C6B H6D 119.0 ?
C6A C7A C8A 117.7(3) ?
C6A C7A H7A 121.1 ?
C8A C7A H7A 121.1 ?
C6B C7B C8B 118.2(3) ?
C6B C7B H7D 120.9 ?
C8B C7B H7D 120.9 ?
N1A C8A C3A 107.6(3) ?
N1A C8A C7A 131.2(3) ?
C3A C8A C7A 121.1(3) ?
N1B C8B C7B 131.2(3) ?
N1B C8B C3B 108.0(3) ?
C7B C8B C3B 120.8(3) ?
C2A C9A C10A 113.7(3) ?
C2A C9A H9A 108.8 ?
C10A C9A H9A 108.8 ?
C2A C9A H9B 108.8 ?
C10A C9A H9B 108.8 ?
H9A C9A H9B 107.7 ?
C2B C9B C10B 114.4(3) ?
C2B C9B H9D 108.7 ?
C10B C9B H9D 108.7 ?
C2B C9B H9E 108.7 ?
C10B C9B H9E 108.7 ?
H9D C9B H9E 107.6 ?
N2A C10A C9A 113.6(3) ?
N2A C10A H10A 108.8 ?
C9A C10A H10A 108.8 ?
N2A C10A H10B 108.8 ?
C9A C10A H10B 108.8 ?
H10A C10A H10B 107.7 ?
N2B C10B C9B 113.5(3) ?
N2B C10B H10D 108.9 ?
C9B C10B H10D 108.9 ?
N2B C10B H10E 108.9 ?
C9B C10B H10E 108.9 ?
H10D C10B H10E 107.7 ?
N2A C11A H11A 109.5 ?
N2A C11A H11B 109.5 ?
H11A C11A H11B 109.5 ?
N2A C11A H11C 109.5 ?
H11A C11A H11C 109.5 ?
H11B C11A H11C 109.5 ?
N2B C11B H11D 109.5 ?
N2B C11B H11E 109.5 ?
H11D C11B H11E 109.5 ?
N2B C11B H11F 109.5 ?
H11D C11B H11F 109.5 ?
H11E C11B H11F 109.5 ?
N2A C12A H12A 109.5 ?
N2A C12A H12B 109.5 ?
H12A C12A H12B 109.5 ?
N2A C12A H12C 109.5 ?
H12A C12A H12C 109.5 ?
H12B C12A H12C 109.5 ?
N2B C12B H12D 109.5 ?
N2B C12B H12E 109.5 ?
H12D C12B H12E 109.5 ?
N2B C12B H12F 109.5 ?
H12D C12B H12F 109.5 ?
H12E C12B H12F 109.5 ?
C5A C13A C14A 114.8(3) ?
C5A C13A H13A 108.6 ?
C14A C13A H13A 108.6 ?
C5A C13A H13B 108.6 ?
C14A C13A H13B 108.6 ?
H13A C13A H13B 107.5 ?
C5B C13B C14B 114.9(3) ?
C5B C13B H13D 108.6 ?
C14B C13B H13D 108.6 ?
C5B C13B H13E 108.6 ?
C14B C13B H13E 108.6 ?
H13D C13B H13E 107.5 ?
N3A C14A C13A 113.3(3) y
N3A C14A C15A 101.0(3) ?
C13A C14A C15A 111.2(3) ?
N3A C14A H14A 110.3 ?
C13A C14A H14A 110.3 ?
C15A C14A H14A 110.3 ?
N3B C14B C13B 114.0(3) y
N3B C14B C15B 100.5(3) ?
C13B C14B C15B 112.2(3) ?
N3B C14B H14D 109.9 ?
C13B C14B H14D 109.9 ?
C15B C14B H14D 109.9 ?
O1A C15A C14A 105.8(3) ?
O1A C15A H15A 110.6 ?
C14A C15A H15A 110.6 ?
O1A C15A H15B 110.6 ?
C14A C15A H15B 110.6 ?
H15A C15A H15B 108.7 ?
O1B C15B C14B 105.3(3) ?
O1B C15B H15D 110.7 ?
C14B C15B H15D 110.7 ?
O1B C15B H15E 110.7 ?
C14B C15B H15E 110.7 ?
H15D C15B H15E 108.8 ?
O2A C16A N3A 129.1(4) ?
O2A C16A O1A 120.7(3) y
N3A C16A O1A 110.2(3) ?
O2B C16B N3B 128.6(3) ?
O2B C16B O1B 120.9(3) y
N3B C16B O1B 110.5(3) ?
C1A N1A C8A 109.1(3) y
C1A N1A H1AN 129(3) ?
C8A N1A H1AN 122(3) ?
C8B N1B C1B 108.9(3) y
C8B N1B H1BN 119(3) ?
C1B N1B H1BN 132(3) ?
C11A N2A C10A 109.6(3) y
C11A N2A C12A 109.2(3) y
C10A N2A C12A 111.1(3) ?
C12B N2B C11B 109.2(3) y
C12B N2B C10B 111.6(3) ?
C11B N2B C10B 109.1(3) y
C16A N3A C14A 113.5(3) ?
C16A N3A H3AN 117(3) ?
C14A N3A H3AN 130(3) ?
C16B N3B C14B 113.2(3) ?
C16B N3B H3BN 117(3) ?
C14B N3B H3BN 128(3) ?
C16A O1A C15A 109.3(3) ?
C16B O1B C15B 110.1(3) ?
C18A C17A O3A 118.5(6) ?
C18A C17A C22A 119.7(6) ?
O3A C17A C22A 121.8(5) ?
C19A C18A C17A 121.4(7) ?
C19A C18A H18A 119.3 ?
C17A C18A H18A 119.3 ?
C18A C19A C20A 121.6(6) ?
C18A C19A H19A 119.2 ?
C20A C19A H19A 119.2 ?
C19A C20A C21A 118.3(7) ?
C19A C20A H20A 120.8 ?
C21A C20A H20A 120.8 ?
C22A C21A C20A 120.2(7) ?
C22A C21A H21A 119.9 ?
C20A C21A H21A 119.9 ?
C21A C22A C17A 118.8(6) ?
C21A C22A H22A 120.6 ?
C17A C22A H22A 120.6 ?
C17A O3A H3A 91(6) ?
O3B C17B C18B 123.8(5) ?
O3B C17B C22B 116.1(6) ?
C18B C17B C22B 120.1(5) ?
C17B C18B C19B 118.5(6) ?
C17B C18B H18D 120.7 ?
C19B C18B H18D 120.7 ?
C20B C19B C18B 121.8(8) ?
C20B C19B H19D 119.1 ?
C18B C19B H19D 119.1 ?
C21B C20B C19B 116.8(7) ?
C21B C20B H20D 121.6 ?
C19B C20B H20D 121.6 ?
C20B C21B C22B 124.6(8) ?
C20B C21B H21D 117.7 ?
C22B C21B H21D 117.7 ?
C21B C22B C17B 117.9(7) ?
C21B C22B H22D 121.1 ?
C17B C22B H22D 121.1 ?
C17B O3B H5D 118(7) ?

loop_
_geom_bond_atom_site_label_1
_geom_bond_atom_site_label_2
_geom_bond_distance
_geom_bond_publ_flag
C1A N1A 1.370(5) y
C1A C2A 1.377(5) ?
C1A H1A 0.9300 ?
C1B C2B 1.371(5) ?
C1B N1B 1.379(5) y
C1B H1D 0.9300 ?
C2A C3A 1.438(5) ?
C2A C9A 1.494(5) ?
C2B C3B 1.445(5) ?
C2B C9B 1.488(5) ?
C3A C4A 1.397(5) ?
C3A C8A 1.407(4) ?
C3B C4B 1.399(5) ?
C3B C8B 1.402(5) ?
C4A C5A 1.395(5) ?
C4A H4A 0.9300 ?
C4B C5B 1.388(5) ?
C4B H4D 0.9300 ?
C5A C6A 1.408(5) ?
C5A C13A 1.514(5) ?
C5B C6B 1.412(5) ?
C5B C13B 1.513(5) ?
C6A C7A 1.374(5) ?
C6A H6A 0.9300 ?
C6B C7B 1.376(5) ?
C6B H6D 0.9300 ?
C7A C8A 1.410(5) ?
C7A H7A 0.9300 ?
C7B C8B 1.398(5) ?
C7B H7D 0.9300 ?
C8A N1A 1.368(5) y
C8B N1B 1.367(5) y
C9A C10A 1.515(5) ?
C9A H9A 0.9700 ?
C9A H9B 0.9700 ?
C9B C10B 1.519(5) ?
C9B H9D 0.9700 ?
C9B H9E 0.9700 ?
C10A N2A 1.473(4) y
C10A H10A 0.9700 ?
C10A H10B 0.9700 ?
C10B N2B 1.467(4) y
C10B H10D 0.9700 ?
C10B H10E 0.9700 ?
C11A N2A 1.451(5) ?
C11A H11A 0.9600 ?
C11A H11B 0.9600 ?
C11A H11C 0.9600 ?
C11B N2B 1.465(5) ?
C11B H11D 0.9600 ?
C11B H11E 0.9600 ?
C11B H11F 0.9600 ?
C12A N2A 1.476(5) y
C12A H12A 0.9600 ?
C12A H12B 0.9600 ?
C12A H12C 0.9600 ?
C12B N2B 1.458(5) y
C12B H12D 0.9600 ?
C12B H12E 0.9600 ?
C12B H12F 0.9600 ?
C13A C14A 1.520(5) ?
C13A H13A 0.9700 ?
C13A H13B 0.9700 ?
C13B C14B 1.519(5) ?
C13B H13D 0.9700 ?
C13B H13E 0.9700 ?
C14A N3A 1.432(5) y
C14A C15A 1.533(5) ?
C14A H14A 0.9800 ?
C14B N3B 1.444(5) y
C14B C15B 1.550(5) ?
C14B H14D 0.9800 ?
C15A O1A 1.434(5) ?
C15A H15A 0.9700 ?
C15A H15B 0.9700 ?
C15B O1B 1.429(5) ?
C15B H15D 0.9700 ?
C15B H15E 0.9700 ?
C16A O2A 1.217(5) y
C16A N3A 1.329(5) y
C16A O1A 1.350(4) y
C16B O2B 1.220(4) y
C16B N3B 1.327(5) y
C16B O1B 1.345(4) y
N1A H1AN 0.89(5) ?
N1B H1BN 0.83(4) ?
N3A H3AN 0.84(4) ?
N3B H3BN 0.79(4) ?
C17A C18A 1.348(8) ?
C17A O3A 1.366(7) ?
C17A C22A 1.400(8) ?
C18A C19A 1.329(10) ?
C18A H18A 0.9300 ?
C19A C20A 1.360(11) ?
C19A H19A 0.9300 ?
C20A C21A 1.405(11) ?
C20A H20A 0.9300 ?
C21A C22A 1.364(9) ?
C21A H21A 0.9300 ?
C22A H22A 0.9300 ?
O3A H3A 0.87(6) ?
C17B O3B 1.360(6) ?
C17B C18B 1.365(8) ?
C17B C22B 1.389(8) ?
C18B C19B 1.389(9) ?
C18B H18D 0.9300 ?
C19B C20B 1.375(13) ?
C19B H19D 0.9300 ?
C20B C21B 1.329(14) ?
C20B H20D 0.9300 ?
C21B C22B 1.357(10) ?
C21B H21D 0.9300 ?
C22B H22D 0.9300 ?
O3B H5D 0.87(5) ?

loop_
_geom_hbond_atom_site_label_D
_geom_hbond_atom_site_label_H
_geom_hbond_atom_site_label_A
_geom_hbond_site_symmetry_A
_geom_hbond_distance_DH
_geom_hbond_distance_HA
_geom_hbond_distance_DA
_geom_hbond_angle_DHA
N1B H1BN O2B 2_756 0.83(4) 2.26(4) 3.050(4) 159(4)
N3A H3AN N2A 1_655 0.84(4) 2.17(4) 2.975(4) 162(3)
N3B H3BN N2B 1_655 0.79(4) 2.14(5) 2.912(4) 169(4)
N1A H1AN O2A 2_647 0.89(5) 2.02(5) 2.902(4) 166(4)
C15A H15A O2B 2_756 0.97 2.59 3.403(5) 141.6
O3A H3A O3B . 0.87(6) 2.05(7) 2.760(6) 137(9)
O3B H5D O2B . 0.87(5) 1.92(4) 2.758(5) 162(10)
C1A H1A Cg1 1_654 0.93 2.81 3.683 156
C1B H1D Cg2 2_646 0.93 2.86 3.747 160
C11A H11C Cg3 1_655 0.96 2.80 3.648 148
C11B H11F Cg3 1_655 0.96 2.92 3.733 143
C13B H13D Cg4 1_455 0.97 2.81 3.666 148

loop_
_geom_torsion_atom_site_label_1
_geom_torsion_atom_site_label_2
_geom_torsion_atom_site_label_3
_geom_torsion_atom_site_label_4
_geom_torsion
_geom_torsion_publ_flag
N1A C1A C2A C3A -0.2(4) ?
N1A C1A C2A C9A 179.8(4) ?
N1B C1B C2B C3B -0.2(4) ?
N1B C1B C2B C9B 179.6(4) ?
C1A C2A C3A C4A 179.2(3) ?
C9A C2A C3A C4A -0.8(6) ?
C1A C2A C3A C8A 0.5(4) ?
C9A C2A C3A C8A -179.5(3) ?
C1B C2B C3B C4B 179.0(4) ?
C9B C2B C3B C4B -0.7(6) ?
C1B C2B C3B C8B 0.2(4) ?
C9B C2B C3B C8B -179.5(3) ?
C8A C3A C4A C5A 1.8(5) ?
C2A C3A C4A C5A -176.8(3) ?
C8B C3B C4B C5B 1.2(5) ?
C2B C3B C4B C5B -177.5(3) ?
C3A C4A C5A C6A -1.3(5) ?
C3A C4A C5A C13A 176.9(3) ?
C3B C4B C5B C6B -1.4(5) ?
C3B C4B C5B C13B 177.9(3) ?
C4A C5A C6A C7A -0.4(5) ?
C13A C5A C6A C7A -178.5(3) y
C4B C5B C6B C7B 0.6(5) ?
C13B C5B C6B C7B -178.7(3) y
C5A C6A C7A C8A 1.5(5) ?
C5B C6B C7B C8B 0.4(5) ?
C4A C3A C8A N1A -179.5(3) ?
C2A C3A C8A N1A -0.6(4) ?
C4A C3A C8A C7A -0.7(5) ?
C2A C3A C8A C7A 178.2(3) ?
C6A C7A C8A N1A 177.5(3) ?
C6A C7A C8A C3A -1.0(5) ?
C6B C7B C8B N1B 178.2(4) ?
C6B C7B C8B C3B -0.6(5) ?
C4B C3B C8B N1B -179.2(3) ?
C2B C3B C8B N1B -0.2(4) ?
C4B C3B C8B C7B -0.2(5) ?
C2B C3B C8B C7B 178.8(3) ?
C1A C2A C9A C10A -10.7(6) y
C3A C2A C9A C10A 169.3(3) ?
C1B C2B C9B C10B -4.2(6) y
C3B C2B C9B C10B 175.5(3) ?
C2A C9A C10A N2A 178.2(3) y
C2B C9B C10B N2B 175.3(3) y
C4A C5A C13A C14A 122.3(4) y
C6A C5A C13A C14A -59.6(5) ?
C4B C5B C13B C14B 119.6(3) ?
C6B C5B C13B C14B -61.2(4) ?
C5A C13A C14A N3A -60.0(4) ?
C5A C13A C14A C15A -172.9(3) ?
C5B C13B C14B N3B -57.0(4) ?
C5B C13B C14B C15B -170.5(3) ?
N3A C14A C15A O1A -4.0(4) ?
C13A C14A C15A O1A 116.5(3) y
N3B C14B C15B O1B -5.7(4) ?
C13B C14B C15B O1B 115.8(3) y
C2A C1A N1A C8A -0.1(4) ?
C3A C8A N1A C1A 0.4(4) ?
C7A C8A N1A C1A -178.2(3) ?
C7B C8B N1B C1B -178.7(4) ?
C3B C8B N1B C1B 0.1(4) ?
C2B C1B N1B C8B 0.0(4) ?
C9A C10A N2A C11A 173.9(3) ?
C9A C10A N2A C12A -65.3(4) ?
C9B C10B N2B C12B -67.8(4) ?
C9B C10B N2B C11B 171.5(3) ?
O2A C16A N3A C14A -178.8(4) ?
O1A C16A N3A C14A 0.4(5) ?
C13A C14A N3A C16A -116.6(4) ?
C15A C14A N3A C16A 2.4(4) ?
O2B C16B N3B C14B 177.0(3) ?
O1B C16B N3B C14B -2.5(4) ?
C13B C14B N3B C16B -115.2(3) ?
C15B C14B N3B C16B 5.1(4) ?
O2A C16A O1A C15A 176.1(4) ?
N3A C16A O1A C15A -3.2(4) ?
C14A C15A O1A C16A 4.6(4) ?
O2B C16B O1B C15B 178.7(3) ?
N3B C16B O1B C15B -1.7(4) ?
C14B C15B O1B C16B 4.8(4) ?
O3A C17A C18A C19A -178.2(5) ?
C22A C17A C18A C19A 0.7(8) ?
C17A C18A C19A C20A -1.8(9) ?
C18A C19A C20A C21A 2.4(9) ?
C19A C20A C21A C22A -2.0(9) ?
C20A C21A C22A C17A 0.9(8) ?
C18A C17A C22A C21A -0.3(7) ?
O3A C17A C22A C21A 178.6(5) ?
O3B C17B C18B C19B -179.9(5) ?
C22B C17B C18B C19B 1.0(8) ?
C17B C18B C19B C20B 2.3(9) ?
C18B C19B C20B C21B -5.3(11) ?
C19B C20B C21B C22B 5.4(12) ?
C20B C21B C22B C17B -2.2(10) ?
O3B C17B C22B C21B 179.7(5) ?
C18B C17B C22B C21B -1.1(8) ?

loop_
_cod_related_entry_id
_cod_related_entry_database
_cod_related_entry_code
1 ChemSpider 30654065
